data_1547210
loop_
_publ_author_name
'Rehman, A.'
'Delori, A.'
'Hughes, D. S.'
'Jones, W.'

_publ_contact_author_address
;
Department of Chemistry
University of Cambridge
Lensfield Road
Cambridge
CB2 1EW
UK
;
_publ_contact_author_email dh536@cam.ac.uk
_publ_contact_author_name 'David S. Hughes'
_publ_section_title
;
 Using crystallography, topology and graph set analysis for the
 description of the hydrogen bond network of triamterene: A rational
 approach to solid form selection
;
_journal_name_full 'Chemistry Central Journal'
_journal_page_first 11
_journal_paper_doi 10.1186/s13065-017-0293-1
_journal_volume 63
_journal_year 2017
_chemical_formula_moiety 'C12 H11 N7'
_chemical_formula_sum 'C12 H11 N7'
_chemical_formula_weight 253.28
_chemical_melting_point 600.84
_chemical_name_common Triamterene
_chemical_name_systematic
;
 6-phenylpteridine-2,4,7-triamine
;
_space_group_crystal_system triclinic
_space_group_IT_number 2
_space_group_name_Hall '-P 1'
_space_group_name_H-M_alt 'P -1'
_symmetry_space_group_name_Hall '-P 1'
_symmetry_space_group_name_H-M 'P -1'
_atom_sites_solution_hydrogens difmap
_atom_sites_solution_primary direct
_atom_sites_solution_secondary difmap
_cell_angle_alpha 77.55(2)
_cell_angle_beta 87.54(3)
_cell_angle_gamma 87.09(3)
_cell_formula_units_Z 4
_cell_length_a 7.4432(15)
_cell_length_b 9.993(2)
_cell_length_c 16.648(3)
_cell_measurement_reflns_used 9906
_cell_measurement_temperature 180(2)
_cell_measurement_theta_max 70.12
_cell_measurement_theta_min 4.54
_cell_volume 1206.9(4)
_computing_cell_refinement 'SAINT (Bruker, 2014)'
_computing_data_collection 'APEX2 (Bruker, 2014)'
_computing_data_reduction SAINT
_computing_molecular_graphics 'Mercury (Macrae et al., 2008)'
_computing_publication_material SHELXL
_computing_structure_refinement 'SHELXL-2013 (Sheldrick, 2013)'
_computing_structure_solution 'SHELXS (Sheldrick, 2013)'
_diffrn_ambient_temperature 180(2)
_diffrn_measured_fraction_theta_full 0.997
_diffrn_measured_fraction_theta_max 0.996
_diffrn_measurement_device_type 'Bruker D8-QUEST PHOTON-100'
_diffrn_measurement_method '\w and \f-scans'
_diffrn_radiation_monochromator graphite
_diffrn_radiation_type CuK\a
_diffrn_radiation_wavelength 1.54178
_diffrn_reflns_av_R_equivalents 0.0400
_diffrn_reflns_av_unetI/netI 0.0244
_diffrn_reflns_Laue_measured_fraction_full 0.997
_diffrn_reflns_Laue_measured_fraction_max 0.996
_diffrn_reflns_limit_h_max 9
_diffrn_reflns_limit_h_min -8
_diffrn_reflns_limit_k_max 12
_diffrn_reflns_limit_k_min -12
_diffrn_reflns_limit_l_max 20
_diffrn_reflns_limit_l_min -20
_diffrn_reflns_number 31347
_diffrn_reflns_point_group_measured_fraction_full 0.997
_diffrn_reflns_point_group_measured_fraction_max 0.996
_diffrn_reflns_theta_full 67.679
_diffrn_reflns_theta_max 70.135
_diffrn_reflns_theta_min 2.719
_diffrn_source 'Incoatec I\mS Cu microsource'
_exptl_absorpt_coefficient_mu 0.761
_exptl_absorpt_correction_T_max 0.7533
_exptl_absorpt_correction_T_min 0.6898
_exptl_absorpt_correction_type multi-scan
_exptl_absorpt_process_details 'SADABS (Bruker, 2014)'
_exptl_crystal_colour yellow
_exptl_crystal_density_diffrn 1.394
_exptl_crystal_description block
_exptl_crystal_F_000 528
_exptl_crystal_size_max 0.160
_exptl_crystal_size_mid 0.100
_exptl_crystal_size_min 0.060
_refine_diff_density_max 0.248
_refine_diff_density_min -0.187
_refine_diff_density_rms 0.044
_refine_ls_extinction_coef 0.0042(4)
_refine_ls_extinction_expression Fc^*^=kFc[1+0.001xFc^2^\l^3^/sin(2\q)]^-1/4^
_refine_ls_extinction_method SHELXL
_refine_ls_goodness_of_fit_ref 1.032
_refine_ls_hydrogen_treatment refall
_refine_ls_matrix_type full
_refine_ls_number_parameters 432
_refine_ls_number_reflns 4571
_refine_ls_number_restraints 0
_refine_ls_restrained_S_all 1.032
_refine_ls_R_factor_all 0.0457
_refine_ls_R_factor_gt 0.0360
_refine_ls_shift/su_max 0.001
_refine_ls_shift/su_mean 0.000
_refine_ls_structure_factor_coef Fsqd
_refine_ls_weighting_details 'w=1/[\s^2^(Fo^2^)+(0.0513P)^2^+0.3281P] where P=(Fo^2^+2Fc^2^)/3'
_refine_ls_weighting_scheme calc
_refine_ls_wR_factor_gt 0.0917
_refine_ls_wR_factor_ref 0.0984
_reflns_Friedel_coverage 0.000
_reflns_Friedel_fraction_full .
_reflns_Friedel_fraction_max .
_reflns_number_gt 3786
_reflns_number_total 4571
_reflns_threshold_expression 'I > 2\s(I)'
_cod_data_source_file 13065_2017_293_MOESM1_ESM.cif
_cod_data_source_block WJ_B2_0018
_cod_original_cell_volume 1207.0(4)
_cod_database_code 1547210
_shelx_space_group_comment
;
The symmetry employed for this shelxl refinement is uniquely defined
by the following loop, which should always be used as a source of
symmetry information in preference to the above space-group names.
They are only intended as comments.
;
_shelx_estimated_absorpt_t_min 0.888
_shelx_estimated_absorpt_t_max 0.956
_shelxl_version_number 2013-4

loop_
_space_group_symop_operation_xyz
'x, y, z'
'-x, -y, -z'

loop_
_atom_site_label
_atom_site_type_symbol
_atom_site_fract_x
_atom_site_fract_y
_atom_site_fract_z
_atom_site_U_iso_or_equiv
_atom_site_adp_type
_atom_site_occupancy
_atom_site_site_symmetry_order
_atom_site_calc_flag
_atom_site_refinement_flags_posn
_atom_site_refinement_flags_adp
_atom_site_refinement_flags_occupancy
_atom_site_disorder_assembly
_atom_site_disorder_group
C1PB C 0.65489(18) 0.91041(13) 0.29430(8) 0.0227(3) Uani 1 1 d . . . . .
C1PA C 1.10485(18) 0.60842(13) 1.20131(7) 0.0220(3) Uani 1 1 d . . . . .
C2A C 0.99918(16) 0.73457(12) 0.82155(7) 0.0184(3) Uani 1 1 d . . . . .
C2B C 0.51073(17) 0.75197(12) 0.67540(7) 0.0193(3) Uani 1 1 d . . . . .
C2PA C 0.9447(2) 0.56440(14) 1.24264(8) 0.0275(3) Uani 1 1 d . . . . .
C2PB C 0.4891(2) 0.94743(14) 0.25725(8) 0.0284(3) Uani 1 1 d . . . . .
C3PA C 0.9247(2) 0.55014(16) 1.32717(9) 0.0362(4) Uani 1 1 d . . . . .
C3PB C 0.4773(2) 0.97244(16) 0.17234(9) 0.0363(4) Uani 1 1 d . . . . .
C4A C 0.82571(17) 0.72903(12) 0.93909(7) 0.0189(3) Uani 1 1 d . . . . .
C4B C 0.35455(17) 0.76541(13) 0.55799(7) 0.0200(3) Uani 1 1 d . . . . .
C4AA C 0.98298(17) 0.68761(13) 0.98616(7) 0.0189(3) Uani 1 1 d . . . . .
C4AB C 0.51289(17) 0.80940(13) 0.51047(7) 0.0198(3) Uani 1 1 d . . . . .
C4PA C 1.0644(3) 0.58015(17) 1.37162(9) 0.0413(4) Uani 1 1 d . . . . .
C4PB C 0.6295(3) 0.96262(16) 0.12317(9) 0.0405(4) Uani 1 1 d . . . . .
C5PA C 1.2229(2) 0.62653(18) 1.33156(9) 0.0394(4) Uani 1 1 d . . . . .
C5PB C 0.7937(2) 0.92460(16) 0.15872(9) 0.0376(4) Uani 1 1 d . . . . .
C6B C 0.65951(17) 0.88272(13) 0.38558(7) 0.0205(3) Uani 1 1 d . . . . .
C6A C 1.11936(17) 0.62569(12) 1.11044(7) 0.0197(3) Uani 1 1 d . . . . .
C6PB C 0.8071(2) 0.89729(15) 0.24390(8) 0.0289(3) Uani 1 1 d . . . . .
C6PA C 1.2436(2) 0.64109(15) 1.24687(8) 0.0293(3) Uani 1 1 d . . . . .
C7B C 0.81219(17) 0.91107(13) 0.43046(7) 0.0204(3) Uani 1 1 d . . . . .
C7A C 1.28354(17) 0.59423(12) 1.06603(7) 0.0194(3) Uani 1 1 d . . . . .
C8AA C 1.14348(16) 0.66741(12) 0.94220(7) 0.0178(3) Uani 1 1 d . . . . .
C8AB C 0.66375(16) 0.82666(12) 0.55425(7) 0.0188(3) Uani 1 1 d . . . . .
N1B N 0.66586(14) 0.79538(11) 0.63747(6) 0.0204(2) Uani 1 1 d . . . . .
N1A N 1.15457(14) 0.69296(11) 0.85907(6) 0.0193(2) Uani 1 1 d . . . . .
N2B N 0.50713(16) 0.71622(12) 0.75844(6) 0.0225(2) Uani 1 1 d . . . . .
N2A N 1.00461(16) 0.76628(12) 0.73856(6) 0.0221(2) Uani 1 1 d . . . . .
N3B N 0.35276(14) 0.73820(11) 0.63974(6) 0.0210(2) Uani 1 1 d . . . . .
N3A N 0.83358(14) 0.75037(11) 0.85754(6) 0.0201(2) Uani 1 1 d . . . . .
N4A N 0.66796(15) 0.74778(12) 0.97842(7) 0.0254(3) Uani 1 1 d . . . . .
N4B N 0.20393(16) 0.75101(13) 0.51920(7) 0.0273(3) Uani 1 1 d . . . . .
N5B N 0.51346(15) 0.83594(11) 0.42725(6) 0.0216(2) Uani 1 1 d . . . . .
N5A N 0.97250(14) 0.66734(11) 1.06923(6) 0.0199(2) Uani 1 1 d . . . . .
N7A N 1.43244(15) 0.53882(12) 1.10642(7) 0.0239(3) Uani 1 1 d . . . . .
N7B N 0.95876(15) 0.97143(12) 0.39126(7) 0.0244(3) Uani 1 1 d . . . . .
N8A N 1.29448(14) 0.61804(11) 0.98402(6) 0.0198(2) Uani 1 1 d . . . . .
N8B N 0.81361(14) 0.87961(11) 0.51246(6) 0.0208(2) Uani 1 1 d . . . . .
H2PB H 0.383(2) 0.9552(17) 0.2923(10) 0.034(4) Uiso 1 1 d . . . . .
H2PA H 0.844(2) 0.5432(17) 1.2115(10) 0.037(4) Uiso 1 1 d . . . . .
H3PA H 0.813(3) 0.5173(19) 1.3552(11) 0.045(5) Uiso 1 1 d . . . . .
H3PB H 0.360(2) 0.9976(18) 0.1486(10) 0.041(5) Uiso 1 1 d . . . . .
H4PB H 0.621(3) 0.9803(19) 0.0626(12) 0.053(5) Uiso 1 1 d . . . . .
H4PA H 1.050(3) 0.569(2) 1.4305(12) 0.056(5) Uiso 1 1 d . . . . .
H5PA H 1.324(3) 0.6477(19) 1.3618(11) 0.049(5) Uiso 1 1 d . . . . .
H5PB H 0.905(3) 0.9172(19) 0.1258(11) 0.046(5) Uiso 1 1 d . . . . .
H6PA H 1.354(2) 0.6779(16) 1.2192(9) 0.032(4) Uiso 1 1 d . . . . .
H6PB H 0.924(2) 0.8667(16) 0.2667(9) 0.029(4) Uiso 1 1 d . . . . .
H2A H 1.107(2) 0.7467(17) 0.7134(10) 0.030(4) Uiso 1 1 d . . . . .
H2B H 0.605(2) 0.7388(17) 0.7839(10) 0.035(4) Uiso 1 1 d . . . . .
H3A H 0.897(2) 0.7738(16) 0.7122(10) 0.032(4) Uiso 1 1 d . . . . .
H3B H 0.397(2) 0.7073(17) 0.7846(10) 0.035(4) Uiso 1 1 d . . . . .
H4B H 0.098(3) 0.7477(18) 0.5468(10) 0.039(5) Uiso 1 1 d . . . . .
H4A H 0.562(3) 0.7517(19) 0.9513(11) 0.046(5) Uiso 1 1 d . . . . .
H5B H 0.203(2) 0.7864(18) 0.4637(11) 0.038(5) Uiso 1 1 d . . . . .
H5A H 0.663(2) 0.7166(17) 1.0347(11) 0.035(4) Uiso 1 1 d . . . . .
H6A H 1.420(2) 0.5002(17) 1.1609(11) 0.035(4) Uiso 1 1 d . . . . .
H6B H 0.952(2) 1.0140(17) 0.3387(11) 0.035(4) Uiso 1 1 d . . . . .
H7B H 1.036(2) 1.0069(17) 0.4216(10) 0.033(4) Uiso 1 1 d . . . . .
H7A H 1.517(2) 0.4988(17) 1.0775(10) 0.031(4) Uiso 1 1 d . . . . .

loop_
_atom_site_aniso_label
_atom_site_aniso_U_11
_atom_site_aniso_U_22
_atom_site_aniso_U_33
_atom_site_aniso_U_23
_atom_site_aniso_U_13
_atom_site_aniso_U_12
C1PB 0.0314(8) 0.0187(6) 0.0183(6) -0.0037(5) -0.0029(5) -0.0028(5)
C1PA 0.0282(7) 0.0202(6) 0.0173(6) -0.0039(5) -0.0003(5) -0.0003(5)
C2A 0.0178(6) 0.0187(6) 0.0179(6) -0.0018(5) -0.0007(5) -0.0031(5)
C2B 0.0176(6) 0.0199(6) 0.0193(6) -0.0014(5) -0.0016(5) -0.0008(5)
C2PA 0.0349(8) 0.0262(7) 0.0217(7) -0.0053(5) 0.0017(6) -0.0070(6)
C2PB 0.0357(8) 0.0273(7) 0.0217(7) -0.0038(5) -0.0051(6) -0.0006(6)
C3PA 0.0525(10) 0.0333(8) 0.0227(7) -0.0055(6) 0.0110(7) -0.0140(7)
C3PB 0.0522(10) 0.0322(8) 0.0244(7) -0.0050(6) -0.0150(7) 0.0048(7)
C4A 0.0178(6) 0.0196(6) 0.0190(6) -0.0028(5) 0.0004(5) -0.0023(5)
C4B 0.0180(6) 0.0217(6) 0.0204(6) -0.0040(5) -0.0028(5) -0.0009(5)
C4AA 0.0194(7) 0.0215(6) 0.0154(6) -0.0027(5) 0.0003(5) -0.0026(5)
C4AB 0.0198(7) 0.0233(6) 0.0154(6) -0.0019(5) -0.0029(5) -0.0013(5)
C4PA 0.0667(12) 0.0423(9) 0.0158(7) -0.0065(6) 0.0014(7) -0.0113(8)
C4PB 0.0723(12) 0.0329(8) 0.0163(7) -0.0064(6) -0.0055(7) 0.0053(8)
C5PA 0.0503(10) 0.0479(9) 0.0234(7) -0.0126(7) -0.0089(7) -0.0067(8)
C5PB 0.0536(11) 0.0364(8) 0.0228(7) -0.0090(6) 0.0063(7) 0.0034(7)
C6B 0.0223(7) 0.0203(6) 0.0184(6) -0.0030(5) -0.0010(5) -0.0005(5)
C6A 0.0220(7) 0.0191(6) 0.0178(6) -0.0027(5) -0.0013(5) -0.0036(5)
C6PB 0.0368(9) 0.0284(7) 0.0216(7) -0.0063(5) 0.0008(6) 0.0014(6)
C6PA 0.0321(8) 0.0345(8) 0.0226(7) -0.0086(6) -0.0024(6) -0.0036(6)
C7B 0.0209(7) 0.0212(6) 0.0181(6) -0.0019(5) -0.0005(5) -0.0005(5)
C7A 0.0203(7) 0.0198(6) 0.0173(6) -0.0013(5) -0.0016(5) -0.0039(5)
C8AA 0.0171(6) 0.0190(6) 0.0170(6) -0.0023(5) -0.0013(5) -0.0030(5)
C8AB 0.0161(6) 0.0209(6) 0.0186(6) -0.0021(5) -0.0007(5) -0.0012(5)
N1B 0.0168(6) 0.0280(6) 0.0152(5) -0.0008(4) -0.0021(4) -0.0034(4)
N1A 0.0166(5) 0.0257(6) 0.0146(5) -0.0019(4) 0.0000(4) -0.0016(4)
N2B 0.0168(6) 0.0348(6) 0.0141(5) -0.0004(4) -0.0009(4) -0.0048(5)
N2A 0.0168(6) 0.0337(6) 0.0141(5) -0.0012(4) -0.0010(4) -0.0006(5)
N3B 0.0179(6) 0.0279(6) 0.0167(5) -0.0027(4) -0.0015(4) -0.0035(4)
N3A 0.0168(5) 0.0264(6) 0.0162(5) -0.0021(4) -0.0010(4) -0.0019(4)
N4A 0.0168(6) 0.0394(7) 0.0189(6) -0.0041(5) 0.0005(4) 0.0008(5)
N4B 0.0178(6) 0.0439(7) 0.0202(6) -0.0055(5) -0.0024(5) -0.0061(5)
N5B 0.0226(6) 0.0244(6) 0.0174(5) -0.0029(4) -0.0029(4) -0.0020(4)
N5A 0.0211(6) 0.0222(5) 0.0163(5) -0.0037(4) 0.0006(4) -0.0018(4)
N7A 0.0224(6) 0.0314(6) 0.0157(5) -0.0011(5) -0.0022(4) 0.0032(5)
N7B 0.0231(6) 0.0328(6) 0.0157(5) 0.0003(5) 0.0005(4) -0.0091(5)
N8A 0.0171(5) 0.0250(6) 0.0158(5) -0.0013(4) -0.0009(4) -0.0002(4)
N8B 0.0175(6) 0.0271(6) 0.0166(5) -0.0011(4) -0.0013(4) -0.0042(4)

loop_
_atom_type_symbol
_atom_type_description
_atom_type_scat_dispersion_real
_atom_type_scat_dispersion_imag
_atom_type_scat_source
C C 0.0181 0.0091 'International Tables Vol C Tables 4.2.6.8 and 6.1.1.4'
H H 0.0000 0.0000 'International Tables Vol C Tables 4.2.6.8 and 6.1.1.4'
N N 0.0311 0.0180 'International Tables Vol C Tables 4.2.6.8 and 6.1.1.4'

loop_
_geom_angle_atom_site_label_1
_geom_angle_atom_site_label_2
_geom_angle_atom_site_label_3
_geom_angle
_geom_angle_site_symmetry_1
_geom_angle_site_symmetry_3
C6PB C1PB C2PB 118.51(12) . .
C6PB C1PB C6B 123.14(12) . .
C2PB C1PB C6B 118.32(12) . .
C2PA C1PA C6PA 118.43(12) . .
C2PA C1PA C6A 119.19(12) . .
C6PA C1PA C6A 122.31(12) . .
N1A C2A N2A 117.33(11) . .
N1A C2A N3A 127.61(11) . .
N2A C2A N3A 115.05(11) . .
N1B C2B N2B 117.46(11) . .
N1B C2B N3B 127.42(11) . .
N2B C2B N3B 115.12(12) . .
C3PA C2PA C1PA 120.83(14) . .
C3PA C2PA H2PA 119.5(10) . .
C1PA C2PA H2PA 119.7(10) . .
C3PB C2PB C1PB 120.51(14) . .
C3PB C2PB H2PB 120.8(9) . .
C1PB C2PB H2PB 118.7(9) . .
C4PA C3PA C2PA 120.09(15) . .
C4PA C3PA H3PA 120.1(10) . .
C2PA C3PA H3PA 119.8(11) . .
C4PB C3PB C2PB 120.37(15) . .
C4PB C3PB H3PB 121.2(10) . .
C2PB C3PB H3PB 118.5(10) . .
N3A C4A N4A 119.73(11) . .
N3A C4A C4AA 121.13(11) . .
N4A C4A C4AA 119.14(11) . .
N3B C4B N4B 119.41(12) . .
N3B C4B C4AB 121.31(11) . .
N4B C4B C4AB 119.28(11) . .
N5A C4AA C8AA 122.89(11) . .
N5A C4AA C4A 120.26(11) . .
C8AA C4AA C4A 116.84(11) . .
N5B C4AB C8AB 122.54(12) . .
N5B C4AB C4B 120.79(11) . .
C8AB C4AB C4B 116.65(11) . .
C5PA C4PA C3PA 119.95(14) . .
C5PA C4PA H4PA 120.2(12) . .
C3PA C4PA H4PA 119.8(12) . .
C5PB C4PB C3PB 119.87(14) . .
C5PB C4PB H4PB 119.8(11) . .
C3PB C4PB H4PB 120.3(11) . .
C4PA C5PA C6PA 120.20(15) . .
C4PA C5PA H5PA 121.3(11) . .
C6PA C5PA H5PA 118.4(11) . .
C4PB C5PB C6PB 120.37(15) . .
C4PB C5PB H5PB 122.2(10) . .
C6PB C5PB H5PB 117.5(11) . .
N5B C6B C7B 118.87(11) . .
N5B C6B C1PB 117.31(11) . .
C7B C6B C1PB 123.75(12) . .
N5A C6A C7A 119.25(11) . .
N5A C6A C1PA 117.10(11) . .
C7A C6A C1PA 123.61(11) . .
C5PB C6PB C1PB 120.32(14) . .
C5PB C6PB H6PB 117.8(9) . .
C1PB C6PB H6PB 121.8(9) . .
C5PA C6PA C1PA 120.48(15) . .
C5PA C6PA H6PA 119.2(9) . .
C1PA C6PA H6PA 120.3(9) . .
N8B C7B N7B 116.46(11) . .
N8B C7B C6B 121.79(12) . .
N7B C7B C6B 121.74(11) . .
N8A C7A N7A 116.82(11) . .
N8A C7A C6A 121.94(11) . .
N7A C7A C6A 121.25(11) . .
N1A C8AA N8A 117.96(11) . .
N1A C8AA C4AA 122.58(11) . .
N8A C8AA C4AA 119.46(11) . .
N1B C8AB N8B 117.84(11) . .
N1B C8AB C4AB 122.71(12) . .
N8B C8AB C4AB 119.43(11) . .
C2B N1B C8AB 115.16(11) . .
C2A N1A C8AA 115.11(11) . .
C2B N2B H2B 116.3(10) . .
C2B N2B H3B 117.1(10) . .
H2B N2B H3B 121.1(15) . .
C2A N2A H2A 117.0(10) . .
C2A N2A H3A 117.7(10) . .
H2A N2A H3A 120.8(14) . .
C4B N3B C2B 116.60(11) . .
C4A N3A C2A 116.58(11) . .
C4A N4A H4A 119.8(11) . .
C4A N4A H5A 117.0(10) . .
H4A N4A H5A 117.2(16) . .
C4B N4B H4B 119.3(11) . .
C4B N4B H5B 117.1(11) . .
H4B N4B H5B 116.9(15) . .
C6B N5B C4AB 118.93(11) . .
C6A N5A C4AA 118.37(11) . .
C7A N7A H6A 117.9(11) . .
C7A N7A H7A 116.6(10) . .
H6A N7A H7A 116.3(15) . .
C7B N7B H6B 118.9(11) . .
C7B N7B H7B 117.6(10) . .
H6B N7B H7B 115.8(15) . .
C7A N8A C8AA 117.81(11) . .
C7B N8B C8AB 118.14(11) . .

loop_
_geom_bond_atom_site_label_1
_geom_bond_atom_site_label_2
_geom_bond_distance
_geom_bond_site_symmetry_2
C1PB C6PB 1.398(2) .
C1PB C2PB 1.400(2) .
C1PB C6B 1.4864(17) .
C1PA C2PA 1.393(2) .
C1PA C6PA 1.399(2) .
C1PA C6A 1.4850(17) .
C2A N1A 1.3423(16) .
C2A N2A 1.3487(16) .
C2A N3A 1.3641(17) .
C2B N1B 1.3382(17) .
C2B N2B 1.3507(16) .
C2B N3B 1.3658(16) .
C2PA C3PA 1.3860(19) .
C2PA H2PA 0.983(17) .
C2PB C3PB 1.3872(19) .
C2PB H2PB 0.974(17) .
C3PA C4PA 1.383(2) .
C3PA H3PA 0.970(19) .
C3PB C4PB 1.381(2) .
C3PB H3PB 0.973(18) .
C4A N3A 1.3274(16) .
C4A N4A 1.3444(17) .
C4A C4AA 1.4301(18) .
C4B N3B 1.3287(16) .
C4B N4B 1.3465(17) .
C4B C4AB 1.4251(19) .
C4AA N5A 1.3533(15) .
C4AA C8AA 1.4028(18) .
C4AB N5B 1.3532(16) .
C4AB C8AB 1.4020(18) .
C4PA C5PA 1.381(3) .
C4PA H4PA 0.964(19) .
C4PB C5PB 1.381(2) .
C4PB H4PB 0.990(19) .
C5PA C6PA 1.389(2) .
C5PA H5PA 0.98(2) .
C5PB C6PB 1.392(2) .
C5PB H5PB 0.980(19) .
C6B N5B 1.3149(18) .
C6B C7B 1.4583(18) .
C6A N5A 1.3167(17) .
C6A C7A 1.4569(18) .
C6PB H6PB 0.976(16) .
C6PA H6PA 0.974(17) .
C7B N8B 1.3336(16) .
C7B N7B 1.3476(18) .
C7A N8A 1.3341(15) .
C7A N7A 1.3521(17) .
C8AA N1A 1.3519(15) .
C8AA N8A 1.3616(16) .
C8AB N1B 1.3536(15) .
C8AB N8B 1.3575(17) .
N2B H2B 0.918(18) .
N2B H3B 0.914(18) .
N2A H2A 0.888(18) .
N2A H3A 0.923(17) .
N4A H4A 0.920(19) .
N4A H5A 0.922(17) .
N4B H4B 0.895(19) .
N4B H5B 0.916(18) .
N7A H6A 0.909(17) .
N7A H7A 0.904(18) .
N7B H6B 0.890(17) .
N7B H7B 0.911(18) .

loop_
_geom_hbond_atom_site_label_D
_geom_hbond_atom_site_label_H
_geom_hbond_atom_site_label_A
_geom_hbond_distance_DH
_geom_hbond_distance_HA
_geom_hbond_distance_DA
_geom_hbond_angle_DHA
_geom_hbond_site_symmetry_A
N2A H2A N3B 0.888(18) 2.166(18) 3.0431(18) 169.4(15) 1_655
N2B H2B N3A 0.918(18) 2.163(18) 3.0680(17) 168.6(15) .
N2A H3A N1B 0.923(17) 2.140(18) 3.0582(17) 173.0(14) .
N2B H3B N1A 0.914(18) 2.136(18) 3.0437(18) 172.6(14) 1_455
N4B H4B N8B 0.895(19) 2.457(18) 3.1130(18) 130.4(14) 1_455
N4A H4A N8A 0.920(19) 2.431(19) 3.1160(18) 131.3(15) 1_455
N7A H6A N2B 0.909(17) 2.339(17) 3.0427(17) 134.2(14) 2_767
N7B H6B N2A 0.890(17) 2.324(17) 3.0324(18) 136.6(14) 2_776
N7B H7B N8B 0.911(18) 2.127(18) 3.0287(18) 170.3(14) 2_776
N7A H7A N8A 0.904(18) 2.148(18) 3.0474(18) 173.5(14) 2_867

loop_
_geom_torsion_atom_site_label_1
_geom_torsion_atom_site_label_2
_geom_torsion_atom_site_label_3
_geom_torsion_atom_site_label_4
_geom_torsion
_geom_torsion_site_symmetry_1
_geom_torsion_site_symmetry_2
_geom_torsion_site_symmetry_3
_geom_torsion_site_symmetry_4
C6PA C1PA C2PA C3PA -1.5(2) . . . .
C6A C1PA C2PA C3PA -178.50(13) . . . .
C6PB C1PB C2PB C3PB -1.0(2) . . . .
C6B C1PB C2PB C3PB -179.10(12) . . . .
C1PA C2PA C3PA C4PA 0.2(2) . . . .
C1PB C2PB C3PB C4PB -0.7(2) . . . .
N3A C4A C4AA N5A 179.51(11) . . . .
N4A C4A C4AA N5A 0.15(18) . . . .
N3A C4A C4AA C8AA -1.61(18) . . . .
N4A C4A C4AA C8AA 179.03(11) . . . .
N3B C4B C4AB N5B 179.55(11) . . . .
N4B C4B C4AB N5B -0.35(19) . . . .
N3B C4B C4AB C8AB -2.05(18) . . . .
N4B C4B C4AB C8AB 178.05(12) . . . .
C2PA C3PA C4PA C5PA 1.1(3) . . . .
C2PB C3PB C4PB C5PB 1.5(2) . . . .
C3PA C4PA C5PA C6PA -1.0(3) . . . .
C3PB C4PB C5PB C6PB -0.6(2) . . . .
C6PB C1PB C6B N5B -149.05(13) . . . .
C2PB C1PB C6B N5B 28.99(17) . . . .
C6PB C1PB C6B C7B 34.19(19) . . . .
C2PB C1PB C6B C7B -147.77(13) . . . .
C2PA C1PA C6A N5A 33.81(17) . . . .
C6PA C1PA C6A N5A -143.05(13) . . . .
C2PA C1PA C6A C7A -143.77(13) . . . .
C6PA C1PA C6A C7A 39.37(18) . . . .
C4PB C5PB C6PB C1PB -1.1(2) . . . .
C2PB C1PB C6PB C5PB 1.9(2) . . . .
C6B C1PB C6PB C5PB 179.91(13) . . . .
C4PA C5PA C6PA C1PA -0.3(2) . . . .
C2PA C1PA C6PA C5PA 1.6(2) . . . .
C6A C1PA C6PA C5PA 178.44(13) . . . .
N5B C6B C7B N8B 6.00(19) . . . .
C1PB C6B C7B N8B -177.29(11) . . . .
N5B C6B C7B N7B -173.48(12) . . . .
C1PB C6B C7B N7B 3.23(19) . . . .
N5A C6A C7A N8A 6.18(18) . . . .
C1PA C6A C7A N8A -176.29(11) . . . .
N5A C6A C7A N7A -173.61(12) . . . .
C1PA C6A C7A N7A 3.92(19) . . . .
N5A C4AA C8AA N1A -177.36(11) . . . .
C4A C4AA C8AA N1A 3.79(18) . . . .
N5A C4AA C8AA N8A 3.76(19) . . . .
C4A C4AA C8AA N8A -175.09(11) . . . .
N5B C4AB C8AB N1B -177.47(11) . . . .
C4B C4AB C8AB N1B 4.16(18) . . . .
N5B C4AB C8AB N8B 4.01(19) . . . .
C4B C4AB C8AB N8B -174.36(11) . . . .
N2B C2B N1B C8AB 178.41(11) . . . .
N3B C2B N1B C8AB -1.09(19) . . . .
N8B C8AB N1B C2B 175.86(11) . . . .
C4AB C8AB N1B C2B -2.67(18) . . . .
N2A C2A N1A C8AA 177.59(11) . . . .
N3A C2A N1A C8AA -1.71(18) . . . .
N8A C8AA N1A C2A 176.66(11) . . . .
C4AA C8AA N1A C2A -2.24(17) . . . .
N4B C4B N3B C2B 178.66(12) . . . .
C4AB C4B N3B C2B -1.24(17) . . . .
N1B C2B N3B C4B 3.04(19) . . . .
N2B C2B N3B C4B -176.46(11) . . . .
N4A C4A N3A C2A 177.53(12) . . . .
C4AA C4A N3A C2A -1.82(17) . . . .
N1A C2A N3A C4A 3.76(19) . . . .
N2A C2A N3A C4A -175.56(11) . . . .
C7B C6B N5B C4AB -3.17(17) . . . .
C1PB C6B N5B C4AB 179.91(11) . . . .
C8AB C4AB N5B C6B -1.60(18) . . . .
C4B C4AB N5B C6B 176.71(12) . . . .
C7A C6A N5A C4AA -4.11(17) . . . .
C1PA C6A N5A C4AA 178.20(11) . . . .
C8AA C4AA N5A C6A -0.60(18) . . . .
C4A C4AA N5A C6A 178.21(11) . . . .
N7A C7A N8A C8AA 176.79(11) . . . .
C6A C7A N8A C8AA -3.01(17) . . . .
N1A C8AA N8A C7A 179.34(11) . . . .
C4AA C8AA N8A C7A -1.72(17) . . . .
N7B C7B N8B C8AB 175.90(11) . . . .
C6B C7B N8B C8AB -3.60(18) . . . .
N1B C8AB N8B C7B -179.78(11) . . . .
C4AB C8AB N8B C7B -1.20(18) . . . .
